data_4501482
loop_
_publ_author_name
'Liang, Xiao-Qiang'
'Li, Dong-Ping'
'Li, Cheng-Hui'
'Zhou, Xin-Hui'
'Li, Yi-Zhi'
'Zuo, Jing-Lin'
'You, Xiao-Zeng'

_publ_section_title
;
 Syntheses, Structures, and Physical Properties of Camphorate Coordination
 Polymers Controlled by Semirigid Auxiliary Ligands with Variable
 Coordination Positions and Conformations
;
_journal_issue 6
_journal_name_full 'Crystal Growth &amp; Design'
_journal_page_first 2596
_journal_paper_doi 10.1021/cg1000107
_journal_volume 10
_journal_year 2010
_chemical_formula_sum 'C24 H28 N4 O4 Zn'
_chemical_formula_weight 501.87
_chemical_name_systematic
; 
 ? 
;
_space_group_IT_number 33
_symmetry_cell_setting orthorhombic
_symmetry_space_group_name_Hall 'P 2c -2n'
_symmetry_space_group_name_H-M 'P n a 21'
_atom_sites_solution_hydrogens geom
_atom_sites_solution_primary direct
_atom_sites_solution_secondary difmap
_audit_creation_method SHELXL-97
_cell_angle_alpha 90.00
_cell_angle_beta 90.00
_cell_angle_gamma 90.00
_cell_formula_units_Z 4
_cell_length_a 14.760(5)
_cell_length_b 10.497(4)
_cell_length_c 15.085(5)
_cell_measurement_reflns_used 1051
_cell_measurement_temperature 291(2)
_cell_measurement_theta_max 17.792
_cell_measurement_theta_min 2.355
_cell_volume 2337.2(14)
_computing_cell_refinement SMART
_computing_data_collection 'SMART (Bruker, 2000)'
_computing_data_reduction 'SAINT (Bruker, 2000)'
_computing_molecular_graphics SHELXTL
_computing_publication_material SHELXTL
_computing_structure_refinement SHELXTL
_computing_structure_solution 'SHELXTL (Bruker, 2000)'
_diffrn_ambient_temperature 291(2)
_diffrn_measured_fraction_theta_full 1.000
_diffrn_measured_fraction_theta_max 1.000
_diffrn_measurement_device_type 'Bruker Smart Apex CCD'
_diffrn_measurement_method 'phi and omega scans'
_diffrn_radiation_monochromator graphite
_diffrn_radiation_source 'sealed tube'
_diffrn_radiation_type MoK\a
_diffrn_radiation_wavelength 0.71073
_diffrn_reflns_av_R_equivalents 0.0514
_diffrn_reflns_av_sigmaI/netI 0.0632
_diffrn_reflns_limit_h_max 18
_diffrn_reflns_limit_h_min -17
_diffrn_reflns_limit_k_max 11
_diffrn_reflns_limit_k_min -12
_diffrn_reflns_limit_l_max 18
_diffrn_reflns_limit_l_min -13
_diffrn_reflns_number 12131
_diffrn_reflns_theta_full 25.99
_diffrn_reflns_theta_max 25.99
_diffrn_reflns_theta_min 2.36
_exptl_absorpt_coefficient_mu 1.089
_exptl_absorpt_correction_T_max 0.89
_exptl_absorpt_correction_T_min 0.75
_exptl_absorpt_correction_type multi-scan
_exptl_absorpt_process_details 'SADABS; Bruker, 2000'
_exptl_crystal_colour colorless
_exptl_crystal_density_diffrn 1.426
_exptl_crystal_density_method 'not measured'
_exptl_crystal_description plate
_exptl_crystal_F_000 1048
_exptl_crystal_size_max 0.28
_exptl_crystal_size_mid 0.22
_exptl_crystal_size_min 0.10
_refine_diff_density_max 0.378
_refine_diff_density_min -0.531
_refine_diff_density_rms 0.068
_refine_ls_abs_structure_details 'Flack H D (1983), Acta Cryst. A39, 876-881'
_refine_ls_abs_structure_Flack -0.02(2)
_refine_ls_extinction_coef 0.0019(5)
_refine_ls_extinction_expression Fc^*^=kFc[1+0.001xFc^2^\l^3^/sin(2\q)]^-1/4^
_refine_ls_extinction_method SHELXL
_refine_ls_goodness_of_fit_ref 1.063
_refine_ls_hydrogen_treatment constr
_refine_ls_matrix_type full
_refine_ls_number_parameters 306
_refine_ls_number_reflns 3884
_refine_ls_number_restraints 1
_refine_ls_restrained_S_all 1.063
_refine_ls_R_factor_all 0.0570
_refine_ls_R_factor_gt 0.0524
_refine_ls_shift/su_max 0.000
_refine_ls_shift/su_mean 0.000
_refine_ls_structure_factor_coef Fsqd
_refine_ls_weighting_details 'calc w=1/[\s^2^(Fo^2^)+(0.0500P)^2^+1.2200P] where P=(Fo^2^+2Fc^2^)/3'
_refine_ls_weighting_scheme calc
_refine_ls_wR_factor_gt 0.1141
_refine_ls_wR_factor_ref 0.1148
_reflns_number_gt 2948
_reflns_number_total 3884
_reflns_threshold_expression >2sigma(I)
_cod_data_source_file cg1000107_si_002.cif
_cod_data_source_block 2
_cod_depositor_comments
;
The following automatic conversions were performed:

'_symmetry_cell_setting' value 'Orthorhombic' changed to
'orthorhombic' according to
/home/saulius/struct/CIF-dictionaries/cif_core.dic dictionary named
'cif_core.dic' version 2.4.2 from 2011-04-26.

Automatic conversion script
Id: cif_fix_values 1715 2011-07-08 13:25:40Z adriana 
;
_cod_original_sg_symbol_H-M 'Pna21  '
_cod_database_code 4501482

loop_
_symmetry_equiv_pos_as_xyz
'x, y, z'
'-x, -y, z+1/2'
'x+1/2, -y+1/2, z'
'-x+1/2, y+1/2, z+1/2'

loop_
_atom_site_label
_atom_site_type_symbol
_atom_site_fract_x
_atom_site_fract_y
_atom_site_fract_z
_atom_site_U_iso_or_equiv
_atom_site_adp_type
_atom_site_occupancy
_atom_site_symmetry_multiplicity
_atom_site_calc_flag
_atom_site_refinement_flags
_atom_site_disorder_assembly
_atom_site_disorder_group
C1 C 0.1829(5) 0.4585(7) 0.9997(4) 0.0591(17) Uani 1 1 d . C .
C2 C 0.1712(4) 0.3449(5) 0.9434(4) 0.0431(13) Uani 1 1 d . . .
H2A H 0.1829 0.2698 0.9802 0.052 Uiso 0.50 1 calc PR A 2
C3 C 0.0767(5) 0.3301(8) 0.9034(6) 0.060(2) Uani 1 1 d . C .
H3A H 0.0391 0.2780 0.9416 0.072 Uiso 1 1 calc R . .
H3B H 0.0482 0.4128 0.8967 0.072 Uiso 1 1 calc R . .
C4 C 0.0876(5) 0.2681(7) 0.8155(6) 0.072(2) Uani 1 1 d . . .
H4A H 0.0797 0.3286 0.7675 0.086 Uiso 1 1 calc R C .
H4B H 0.0453 0.1982 0.8080 0.086 Uiso 1 1 calc R . .
C5 C 0.1826(4) 0.2220(6) 0.8208(5) 0.0544(16) Uani 1 1 d . C .
H5 H 0.1857 0.1502 0.8622 0.065 Uiso 0.50 1 d PR B 1
C6 C 0.2337(5) 0.3356(6) 0.8598(5) 0.0548(16) Uani 1 1 d . C .
C7 C 0.2422(4) 0.1957(5) 0.7432(5) 0.0526(16) Uani 1 1 d . . .
C8 C 0.2361(6) 0.4651(6) 0.8144(5) 0.0668(19) Uani 1 1 d . . .
H8A H 0.2017 0.5252 0.8487 0.100 Uiso 1 1 calc R C .
H8B H 0.2103 0.4581 0.7562 0.100 Uiso 1 1 calc R . .
H8C H 0.2976 0.4937 0.8099 0.100 Uiso 1 1 calc R . .
C9 C 0.3277(5) 0.2742(6) 0.8879(5) 0.068(2) Uani 1 1 d . . .
H9A H 0.3429 0.2067 0.8477 0.102 Uiso 1 1 calc R C .
H9B H 0.3230 0.2407 0.9470 0.102 Uiso 1 1 calc R . .
H9C H 0.3742 0.3382 0.8862 0.102 Uiso 1 1 calc R . .
C10 C 0.1769(8) 0.2354(10) 1.0187(8) 0.046(2) Uani 0.50 1 d P C 1
H10A H 0.2162 0.2631 1.0656 0.069 Uiso 0.50 1 calc PR C 1
H10B H 0.2004 0.1585 0.9931 0.069 Uiso 0.50 1 calc PR C 1
H10C H 0.1174 0.2196 1.0421 0.069 Uiso 0.50 1 calc PR C 1
C10' C 0.1811(8) 0.0971(10) 0.8734(8) 0.046(2) Uani 0.50 1 d P C 2
H10D H 0.2377 0.0867 0.9039 0.055 Uiso 0.50 1 calc PR C 2
H10E H 0.1722 0.0270 0.8335 0.055 Uiso 0.50 1 calc PR C 2
H10F H 0.1325 0.0993 0.9157 0.055 Uiso 0.50 1 calc PR C 2
C11 C 0.2642(5) 0.7786(6) 0.8880(4) 0.0543(16) Uani 1 1 d . . .
H11 H 0.2147 0.7513 0.8549 0.065 Uiso 1 1 calc R . .
C12 C 0.3660(3) 0.8309(5) 0.9893(5) 0.0475(14) Uani 1 1 d . . .
H12 H 0.3947 0.8406 1.0438 0.057 Uiso 1 1 calc R . .
C13 C 0.4049(5) 0.8773(6) 0.9062(5) 0.0624(19) Uani 1 1 d . . .
H13 H 0.4591 0.9202 0.8959 0.075 Uiso 1 1 calc R . .
C14 C 0.3367(5) 0.8642(7) 0.7632(5) 0.0618(18) Uani 1 1 d . . .
H14A H 0.3241 0.9532 0.7511 0.074 Uiso 1 1 calc R . .
H14B H 0.2877 0.8130 0.7395 0.074 Uiso 1 1 calc R . .
C15 C 0.4289(5) 0.8240(7) 0.7212(5) 0.0514(18) Uani 1 1 d . . .
C16 C 0.4573(4) 0.6978(6) 0.7222(5) 0.0576(17) Uani 1 1 d . . .
H16 H 0.4210 0.6356 0.7480 0.069 Uiso 1 1 calc R . .
C17 C 0.5400(5) 0.6645(6) 0.6847(4) 0.0539(16) Uani 1 1 d . . .
C18 C 0.5943(5) 0.7574(6) 0.6461(5) 0.0593(16) Uani 1 1 d . . .
H18 H 0.6496 0.7351 0.6210 0.071 Uiso 1 1 calc R . .
C19 C 0.5659(5) 0.8837(6) 0.6451(5) 0.068(2) Uani 1 1 d . . .
H19 H 0.6022 0.9458 0.6193 0.081 Uiso 1 1 calc R . .
C20 C 0.4832(4) 0.9170(6) 0.6827(4) 0.0477(14) Uani 1 1 d . . .
H20 H 0.4642 1.0014 0.6820 0.057 Uiso 1 1 calc R . .
C21 C 0.5655(4) 0.5238(6) 0.6857(4) 0.0537(16) Uani 1 1 d . . .
H21A H 0.6288 0.5152 0.6694 0.064 Uiso 1 1 calc R . .
H21B H 0.5584 0.4911 0.7454 0.064 Uiso 1 1 calc R . .
C22 C 0.5128(5) 0.4569(8) 0.5301(5) 0.062(2) Uani 1 1 d . . .
H22 H 0.5506 0.5070 0.4951 0.074 Uiso 1 1 calc R . .
C23 C 0.4454(5) 0.3705(6) 0.6448(5) 0.0496(16) Uani 1 1 d . . .
H23 H 0.4285 0.3558 0.7033 0.060 Uiso 1 1 calc R . .
C24 C 0.4471(5) 0.3762(7) 0.5057(5) 0.059(2) Uani 1 1 d . . .
H24 H 0.4318 0.3635 0.4465 0.071 Uiso 1 1 calc R . .
N1 N 0.2759(4) 0.7664(6) 0.9795(4) 0.0606(17) Uani 1 1 d . . .
N2 N 0.3461(4) 0.8438(5) 0.8541(4) 0.0593(15) Uani 1 1 d . . .
N3 N 0.5090(4) 0.4454(6) 0.6236(4) 0.0597(16) Uani 1 1 d . . .
O1 O 0.1344(3) 0.5532(5) 0.9946(3) 0.0626(13) Uani 1 1 d . . .
O2 O 0.2499(3) 0.4738(3) 1.0520(3) 0.0568(12) Uani 1 1 d . . .
O3 O 0.2100(3) 0.2270(5) 0.6688(4) 0.0648(16) Uani 1 1 d . . .
O4 O 0.3257(3) 0.1733(4) 0.7340(3) 0.0625(13) Uani 1 1 d . C .
Zn1 Zn 0.19969(3) 0.69275(5) 1.06734(6) 0.03859(18) Uani 1 1 d . . .
N4 N 0.4033(3) 0.3127(4) 0.5740(5) 0.0461(10) Uani 1 1 d . . .

loop_
_atom_site_aniso_label
_atom_site_aniso_U_11
_atom_site_aniso_U_22
_atom_site_aniso_U_33
_atom_site_aniso_U_23
_atom_site_aniso_U_13
_atom_site_aniso_U_12
C1 0.074(4) 0.066(4) 0.037(3) -0.014(3) -0.013(3) -0.004(4)
C2 0.058(3) 0.039(3) 0.032(3) 0.014(2) -0.011(3) 0.016(2)
C3 0.047(4) 0.064(4) 0.069(6) 0.011(4) -0.001(4) 0.019(3)
C4 0.068(4) 0.054(4) 0.092(6) -0.020(4) -0.029(4) 0.012(3)
C5 0.053(3) 0.050(3) 0.061(4) -0.008(3) -0.005(3) 0.004(3)
C6 0.056(4) 0.054(4) 0.054(4) 0.003(3) 0.010(3) -0.013(3)
C7 0.056(4) 0.028(3) 0.074(5) -0.003(3) 0.007(3) -0.010(3)
C8 0.095(5) 0.054(4) 0.052(4) -0.010(3) 0.014(4) -0.021(4)
C9 0.076(5) 0.059(4) 0.070(5) 0.006(4) 0.031(4) -0.002(3)
C10 0.053(5) 0.043(4) 0.043(5) 0.019(4) -0.013(4) 0.007(3)
C10' 0.053(5) 0.043(4) 0.043(5) 0.019(4) -0.013(4) 0.007(3)
C11 0.065(4) 0.052(4) 0.046(4) -0.007(3) 0.022(3) -0.010(3)
C12 0.029(2) 0.054(3) 0.060(4) 0.008(3) 0.007(3) 0.001(2)
C13 0.081(5) 0.049(3) 0.057(5) -0.003(3) 0.024(4) -0.023(3)
C14 0.054(4) 0.074(4) 0.058(4) -0.025(4) -0.009(3) -0.014(3)
C15 0.051(4) 0.049(4) 0.054(4) 0.024(3) -0.009(3) -0.006(3)
C16 0.061(4) 0.044(3) 0.068(5) -0.019(3) 0.009(3) -0.004(3)
C17 0.070(4) 0.049(3) 0.043(4) -0.016(3) -0.016(3) 0.012(3)
C18 0.070(4) 0.052(3) 0.056(4) -0.016(3) -0.003(3) 0.005(3)
C19 0.071(4) 0.056(4) 0.076(5) -0.025(4) 0.011(4) -0.013(3)
C20 0.044(3) 0.043(3) 0.056(4) 0.011(3) -0.007(3) 0.007(2)
C21 0.049(3) 0.057(3) 0.055(4) -0.002(3) -0.027(3) -0.009(3)
C22 0.057(5) 0.077(5) 0.052(4) -0.010(4) 0.014(3) -0.018(4)
C23 0.049(4) 0.055(4) 0.045(4) -0.007(3) -0.010(3) -0.011(3)
C24 0.047(4) 0.061(5) 0.069(5) -0.002(4) 0.018(4) -0.018(3)
N1 0.055(3) 0.058(4) 0.068(4) 0.022(3) -0.002(3) -0.013(3)
N2 0.052(3) 0.067(4) 0.059(4) 0.027(3) 0.013(3) 0.015(3)
N3 0.049(3) 0.065(4) 0.065(4) -0.022(3) -0.005(3) -0.015(3)
O1 0.060(3) 0.063(3) 0.064(3) -0.023(2) 0.013(2) -0.016(2)
O2 0.065(2) 0.049(2) 0.057(3) -0.012(2) -0.008(2) 0.0171(18)
O3 0.062(3) 0.068(3) 0.064(4) -0.010(3) 0.012(3) -0.001(2)
O4 0.064(3) 0.044(2) 0.080(4) 0.003(2) 0.019(2) 0.0093(19)
Zn1 0.0398(3) 0.0378(3) 0.0382(3) -0.0115(4) 0.0118(3) -0.0006(2)
N4 0.054(2) 0.0400(18) 0.045(3) -0.009(3) 0.006(3) -0.0098(19)

loop_
_atom_type_symbol
_atom_type_description
_atom_type_scat_dispersion_real
_atom_type_scat_dispersion_imag
_atom_type_scat_source
C C 0.0033 0.0016 'International Tables Vol C Tables 4.2.6.8 and 6.1.1.4'
H H 0.0000 0.0000 'International Tables Vol C Tables 4.2.6.8 and 6.1.1.4'
N N 0.0061 0.0033 'International Tables Vol C Tables 4.2.6.8 and 6.1.1.4'
O O 0.0106 0.0060 'International Tables Vol C Tables 4.2.6.8 and 6.1.1.4'
Zn Zn 0.2839 1.4301 'International Tables Vol C Tables 4.2.6.8 and 6.1.1.4'

loop_
_geom_angle_atom_site_label_1
_geom_angle_atom_site_label_2
_geom_angle_atom_site_label_3
_geom_angle
_geom_angle_site_symmetry_1
_geom_angle_site_symmetry_3
O1 C1 O2 113.0(6) . .
O1 C1 C2 123.3(6) . .
O2 C1 C2 123.3(6) . .
C1 C2 C3 114.7(5) . .
C1 C2 C6 116.5(5) . .
C3 C2 C6 102.3(5) . .
C1 C2 C10 99.4(6) . .
C3 C2 C10 104.6(6) . .
C6 C2 C10 119.4(6) . .
C1 C2 H2A 107.6 . .
C3 C2 H2A 107.6 . .
C6 C2 H2A 107.6 . .
C10 C2 H2A 11.8 . .
C4 C3 C2 107.4(6) . .
C4 C3 H3A 110.2 . .
C2 C3 H3A 110.2 . .
C4 C3 H3B 110.2 . .
C2 C3 H3B 110.2 . .
H3A C3 H3B 108.5 . .
C3 C4 C5 101.3(6) . .
C3 C4 H4A 111.5 . .
C5 C4 H4A 111.5 . .
C3 C4 H4B 111.5 . .
C5 C4 H4B 111.5 . .
H4A C4 H4B 109.3 . .
C4 C5 C7 125.1(7) . .
C4 C5 C6 103.4(5) . .
C7 C5 C6 98.9(5) . .
C4 C5 C10' 107.1(7) . .
C7 C5 C10' 104.9(7) . .
C6 C5 C10' 118.4(7) . .
C4 C5 H5 109.2 . .
C7 C5 H5 109.3 . .
C6 C5 H5 109.3 . .
C10' C5 H5 9.2 . .
C8 C6 C5 122.4(6) . .
C8 C6 C2 108.6(5) . .
C5 C6 C2 93.9(5) . .
C8 C6 C9 117.5(6) . .
C5 C6 C9 102.6(5) . .
C2 C6 C9 109.0(5) . .
O3 C7 O4 108.5(6) . .
O3 C7 C5 115.4(6) . .
O4 C7 C5 134.3(7) . .
C6 C8 H8A 109.5 . .
C6 C8 H8B 109.5 . .
H8A C8 H8B 109.5 . .
C6 C8 H8C 109.5 . .
H8A C8 H8C 109.5 . .
H8B C8 H8C 109.5 . .
C6 C9 H9A 109.5 . .
C6 C9 H9B 109.5 . .
H9A C9 H9B 109.5 . .
C6 C9 H9C 109.5 . .
H9A C9 H9C 109.5 . .
H9B C9 H9C 109.5 . .
C2 C10 H10A 109.5 . .
C2 C10 H10B 109.5 . .
C2 C10 H10C 109.5 . .
C5 C10' H5 15.5 . .
C5 C10' H10D 109.5 . .
C5 C10' H10E 109.5 . .
H10D C10' H10E 109.5 . .
C5 C10' H10F 109.5 . .
H10D C10' H10F 109.5 . .
H10E C10' H10F 109.5 . .
N1 C11 N2 106.4(6) . .
N1 C11 H11 126.8 . .
N2 C11 H11 126.8 . .
C13 C12 N1 114.5(6) . .
C13 C12 H12 122.8 . .
N1 C12 H12 122.8 . .
N2 C13 C12 100.1(6) . .
N2 C13 H13 129.9 . .
C12 C13 H13 129.9 . .
N2 C14 C15 105.7(6) . .
N2 C14 H14A 110.6 . .
C15 C14 H14A 110.6 . .
N2 C14 H14B 110.6 . .
C15 C14 H14B 110.6 . .
H14A C14 H14B 108.7 . .
C16 C15 C20 120.0(7) . .
C16 C15 C14 121.1(6) . .
C20 C15 C14 118.9(6) . .
C15 C16 C17 120.0(7) . .
C15 C16 H16 120.0 . .
C17 C16 H16 120.0 . .
C18 C17 C16 120.0(6) . .
C18 C17 C21 122.8(6) . .
C16 C17 C21 117.2(6) . .
C19 C18 C17 120.0(7) . .
C19 C18 H18 120.0 . .
C17 C18 H18 120.0 . .
C18 C19 C20 120.0(7) . .
C18 C19 H19 120.0 . .
C20 C19 H19 120.0 . .
C19 C20 C15 120.0(6) . .
C19 C20 H20 120.0 . .
C15 C20 H20 120.0 . .
N3 C21 C17 112.9(5) . .
N3 C21 H21A 109.0 . .
C17 C21 H21A 109.0 . .
N3 C21 H21B 109.0 . .
C17 C21 H21B 109.0 . .
H21A C21 H21B 107.8 . .
C24 C22 N3 101.0(7) . .
C24 C22 H22 129.5 . .
N3 C22 H22 129.5 . .
N3 C23 N4 114.4(7) . .
N3 C23 H23 122.8 . .
N4 C23 H23 122.8 . .
C22 C24 N4 115.9(7) . .
C22 C24 H24 122.0 . .
N4 C24 H24 122.0 . .
C11 N1 C12 99.6(5) . .
C11 N1 Zn1 130.7(5) . .
C12 N1 Zn1 129.7(5) . .
C13 N2 C14 131.2(6) . .
C13 N2 C11 119.4(6) . .
C14 N2 C11 109.2(6) . .
C23 N3 C22 109.5(7) . .
C23 N3 C21 126.6(7) . .
C22 N3 C21 123.5(7) . .
C1 O1 Zn1 105.5(4) . .
C1 O2 Zn1 86.6(4) . .
C7 O3 Zn1 111.8(4) . 4_544
N1 Zn1 N4 103.4(3) . 4
N1 Zn1 O3 93.7(2) . 4
N4 Zn1 O3 110.4(2) 4 4
N1 Zn1 O1 101.1(2) . .
N4 Zn1 O1 96.9(2) 4 .
O3 Zn1 O1 145.0(2) 4 .
N1 Zn1 O2 97.9(2) . .
N4 Zn1 O2 147.48(16) 4 .
O3 Zn1 O2 92.21(18) 4 .
O1 Zn1 O2 54.60(18) . .
C23 N4 C24 98.9(4) . .
C23 N4 Zn1 131.9(6) . 4_544
C24 N4 Zn1 128.8(6) . 4_544

loop_
_geom_bond_atom_site_label_1
_geom_bond_atom_site_label_2
_geom_bond_distance
_geom_bond_site_symmetry_2
C1 O1 1.227(8) .
C1 O2 1.274(7) .
C1 C2 1.475(9) .
C2 C3 1.527(9) .
C2 C6 1.566(9) .
C2 C10 1.619(11) .
C2 H2A 0.9800 .
C3 C4 1.485(11) .
C3 H3A 0.9700 .
C3 H3B 0.9700 .
C4 C5 1.486(9) .
C4 H4A 0.9700 .
C4 H4B 0.9700 .
C5 C7 1.490(10) .
C5 C6 1.528(8) .
C5 C10' 1.532(12) .
C5 H5 0.9800 .
C6 C8 1.522(9) .
C6 C9 1.588(10) .
C7 O3 1.263(8) .
C7 O4 1.263(7) .
C8 H8A 0.9600 .
C8 H8B 0.9600 .
C8 H8C 0.9600 .
C9 H9A 0.9600 .
C9 H9B 0.9600 .
C9 H9C 0.9600 .
C10 H10A 0.9600 .
C10 H10B 0.9600 .
C10 H10C 0.9600 .
C10' H5 0.5864 .
C10' H10D 0.9600 .
C10' H10E 0.9600 .
C10' H10F 0.9600 .
C11 N1 1.396(9) .
C11 N2 1.480(8) .
C11 H11 0.9300 .
C12 C13 1.463(8) .
C12 N1 1.499(8) .
C12 H12 0.9300 .
C13 N2 1.222(9) .
C13 H13 0.9300 .
C14 N2 1.395(9) .
C14 C15 1.560(10) .
C14 H14A 0.9700 .
C14 H14B 0.9700 .
C15 C16 1.390(9) .
C15 C20 1.390(9) .
C16 C17 1.390(9) .
C16 H16 0.9300 .
C17 C18 1.390(10) .
C17 C21 1.523(8) .
C18 C19 1.390(9) .
C18 H18 0.9300 .
C19 C20 1.390(9) .
C19 H19 0.9300 .
C20 H20 0.9300 .
C21 N3 1.500(7) .
C21 H21A 0.9700 .
C21 H21B 0.9700 .
C22 C24 1.339(10) .
C22 N3 1.417(8) .
C22 H22 0.9300 .
C23 N3 1.265(9) .
C23 N4 1.377(9) .
C23 H23 0.9300 .
C24 N4 1.387(9) .
C24 H24 0.9300 .
N1 Zn1 1.903(6) .
O1 Zn1 2.069(4) .
O2 Zn1 2.426(4) .
O3 Zn1 2.061(5) 4_544
Zn1 N4 1.977(4) 4
Zn1 O3 2.061(5) 4
N4 Zn1 1.977(4) 4_544

loop_
_geom_torsion_atom_site_label_1
_geom_torsion_atom_site_label_2
_geom_torsion_atom_site_label_3
_geom_torsion_atom_site_label_4
_geom_torsion
_geom_torsion_site_symmetry_4
O1 C1 C2 C3 -21.8(10) .
O2 C1 C2 C3 165.7(7) .
O1 C1 C2 C6 97.6(8) .
O2 C1 C2 C6 -74.8(8) .
O1 C1 C2 C10 -132.8(8) .
O2 C1 C2 C10 54.8(9) .
C1 C2 C3 C4 147.5(6) .
C6 C2 C3 C4 20.4(7) .
C10 C2 C3 C4 -104.7(8) .
C2 C3 C4 C5 13.9(8) .
C3 C4 C5 C7 -156.0(6) .
C3 C4 C5 C6 -44.8(8) .
C3 C4 C5 C10' 81.0(8) .
C4 C5 C6 C8 -59.4(9) .
C7 C5 C6 C8 70.1(8) .
C10' C5 C6 C8 -177.6(8) .
C4 C5 C6 C2 55.5(6) .
C7 C5 C6 C2 -174.9(5) .
C10' C5 C6 C2 -62.6(8) .
C4 C5 C6 C9 166.0(6) .
C7 C5 C6 C9 -64.5(6) .
C10' C5 C6 C9 47.8(9) .
C1 C2 C6 C8 -44.2(8) .
C3 C2 C6 C8 81.7(7) .
C10 C2 C6 C8 -163.5(7) .
C1 C2 C6 C5 -170.3(5) .
C3 C2 C6 C5 -44.4(6) .
C10 C2 C6 C5 70.4(8) .
C1 C2 C6 C9 85.0(6) .
C3 C2 C6 C9 -149.1(5) .
C10 C2 C6 C9 -34.4(8) .
C4 C5 C7 O3 6.6(9) .
C6 C5 C7 O3 -106.8(6) .
C10' C5 C7 O3 130.5(7) .
C4 C5 C7 O4 168.8(7) .
C6 C5 C7 O4 55.4(8) .
C10' C5 C7 O4 -67.3(9) .
N1 C12 C13 N2 -0.5(8) .
N2 C14 C15 C16 66.6(9) .
N2 C14 C15 C20 -113.1(7) .
C20 C15 C16 C17 0.0(11) .
C14 C15 C16 C17 -179.7(6) .
C15 C16 C17 C18 0.0(10) .
C15 C16 C17 C21 -178.2(6) .
C16 C17 C18 C19 0.0(10) .
C21 C17 C18 C19 178.1(6) .
C17 C18 C19 C20 0.0(11) .
C18 C19 C20 C15 0.0(11) .
C16 C15 C20 C19 0.0(11) .
C14 C15 C20 C19 179.7(6) .
C18 C17 C21 N3 -107.6(7) .
C16 C17 C21 N3 70.6(8) .
N3 C22 C24 N4 -1.3(10) .
N2 C11 N1 C12 1.2(7) .
N2 C11 N1 Zn1 -179.9(5) .
C13 C12 N1 C11 -0.6(7) .
C13 C12 N1 Zn1 -179.5(5) .
C12 C13 N2 C14 175.6(7) .
C12 C13 N2 C11 1.4(8) .
C15 C14 N2 C13 50.7(10) .
C15 C14 N2 C11 -134.7(5) .
N1 C11 N2 C13 -1.9(9) .
N1 C11 N2 C14 -177.3(6) .
N4 C23 N3 C22 5.5(10) .
N4 C23 N3 C21 178.4(6) .
C24 C22 N3 C23 -2.5(11) .
C24 C22 N3 C21 -175.7(6) .
C17 C21 N3 C23 -104.8(8) .
C17 C21 N3 C22 67.2(10) .
O2 C1 O1 Zn1 5.6(7) .
C2 C1 O1 Zn1 -167.6(6) .
O1 C1 O2 Zn1 -4.6(6) .
C2 C1 O2 Zn1 168.6(6) .
O4 C7 O3 Zn1 11.1(6) 4_544
C5 C7 O3 Zn1 177.7(4) 4_544
C11 N1 Zn1 N4 -69.7(7) 4
C12 N1 Zn1 N4 108.8(6) 4
C11 N1 Zn1 O3 178.3(7) 4
C12 N1 Zn1 O3 -3.2(6) 4
C11 N1 Zn1 O1 30.2(7) .
C12 N1 Zn1 O1 -151.3(6) .
C11 N1 Zn1 O2 85.5(7) .
C12 N1 Zn1 O2 -95.9(6) .
C1 O1 Zn1 N1 88.6(5) .
C1 O1 Zn1 N4 -166.3(5) 4
C1 O1 Zn1 O3 -24.7(6) 4
C1 O1 Zn1 O2 -3.3(4) .
C1 O2 Zn1 N1 -95.0(4) .
C1 O2 Zn1 N4 35.7(6) 4
C1 O2 Zn1 O3 171.0(4) 4
C1 O2 Zn1 O1 3.1(4) .
N3 C23 N4 C24 -5.7(6) .
N3 C23 N4 Zn1 -178.4(5) 4_544
C22 C24 N4 C23 4.1(7) .
C22 C24 N4 Zn1 177.0(5) 4_544
